data_4069850
loop_
_publ_author_name
'Takenaka, Yasumasa'
'Hou, Zhaomin'

_publ_section_title
;
 Lanthanide Terminal Hydride Complexes Bearing Two Sterically Demanding
 C5Me4SiMe3Ligands. Synthesis, Structure, and Reactivity
;
_journal_issue 17
_journal_name_full Organometallics
_journal_page_first 5196
_journal_paper_doi 10.1021/om900453j
_journal_volume 28
_journal_year 2009
_chemical_formula_sum 'C28 H49 Nd O Si2'
_chemical_formula_weight 602.09
_chemical_name_systematic
; 
 ? 
;
_space_group_IT_number 2
_symmetry_cell_setting triclinic
_symmetry_space_group_name_Hall '-P 1'
_symmetry_space_group_name_H-M 'P -1'
_atom_sites_solution_hydrogens geom
_atom_sites_solution_primary direct
_atom_sites_solution_secondary difmap
_audit_creation_method SHELXL-97
_cell_angle_alpha 89.7270(10)
_cell_angle_beta 86.6430(10)
_cell_angle_gamma 74.0290(10)
_cell_formula_units_Z 2
_cell_length_a 9.8041(7)
_cell_length_b 11.3584(8)
_cell_length_c 13.9009(10)
_cell_measurement_temperature 173(1)
_cell_volume 1485.58(18)
_computing_cell_refinement 'Bruker SMART'
_computing_data_collection 'Bruker SMART'
_computing_data_reduction 'Bruker SHELXTL'
_computing_molecular_graphics 'Bruker SHELXTL'
_computing_publication_material 'Bruker SHELXTL'
_computing_structure_refinement 'SHELXL-97 (Sheldrick, 1997)'
_computing_structure_solution 'SHELXS-97 (Sheldrick, 1990)'
_diffrn_ambient_temperature 173(1)
_diffrn_measured_fraction_theta_full 0.927
_diffrn_measured_fraction_theta_max 0.927
_diffrn_measurement_device_type 'CCD area detector'
_diffrn_measurement_method 'phi and omega scans'
_diffrn_radiation_monochromator graphite
_diffrn_radiation_source 'fine-focus sealed tube'
_diffrn_radiation_type MoK\a
_diffrn_radiation_wavelength 0.71073
_diffrn_reflns_av_R_equivalents 0.0197
_diffrn_reflns_av_sigmaI/netI 0.0510
_diffrn_reflns_limit_h_max 12
_diffrn_reflns_limit_h_min -12
_diffrn_reflns_limit_k_max 14
_diffrn_reflns_limit_k_min -13
_diffrn_reflns_limit_l_max 13
_diffrn_reflns_limit_l_min -18
_diffrn_reflns_number 9100
_diffrn_reflns_theta_full 27.52
_diffrn_reflns_theta_max 27.52
_diffrn_reflns_theta_min 1.87
_exptl_absorpt_coefficient_mu 1.845
_exptl_absorpt_correction_T_max 0.93
_exptl_absorpt_correction_T_min 0.72
_exptl_absorpt_correction_type empirical
_exptl_crystal_colour 'light green'
_exptl_crystal_density_diffrn 1.346
_exptl_crystal_density_method 'not measured'
_exptl_crystal_description block
_exptl_crystal_F_000 626
_exptl_crystal_size_max 0.50
_exptl_crystal_size_mid 0.10
_exptl_crystal_size_min 0.05
_refine_diff_density_max 1.891
_refine_diff_density_min -0.480
_refine_diff_density_rms 0.091
_refine_ls_extinction_method none
_refine_ls_goodness_of_fit_ref 0.987
_refine_ls_hydrogen_treatment mixed
_refine_ls_matrix_type full
_refine_ls_number_parameters 302
_refine_ls_number_reflns 6326
_refine_ls_number_restraints 0
_refine_ls_restrained_S_all 0.987
_refine_ls_R_factor_all 0.0384
_refine_ls_R_factor_gt 0.0308
_refine_ls_shift/su_max 0.001
_refine_ls_shift/su_mean 0.000
_refine_ls_structure_factor_coef Fsqd
_refine_ls_weighting_details 'calc w=1/[\s^2^(Fo^2^)+(0.0318P)^2^+0.0000P] where P=(Fo^2^+2Fc^2^)/3'
_refine_ls_weighting_scheme calc
_refine_ls_wR_factor_gt 0.0671
_refine_ls_wR_factor_ref 0.0691
_reflns_number_gt 5472
_reflns_number_total 6326
_reflns_threshold_expression >2sigma(I)
_cod_data_source_file om900453j_si_002.cif
_cod_data_source_block Complex_1b
_cod_depositor_comments
;
The following automatic conversions were performed:

'_symmetry_cell_setting' value 'Triclinic' changed to 'triclinic'
according to /home/saulius/struct/CIF-dictionaries/cif_core.dic
dictionary named 'cif_core.dic' version 2.4.2 from 2011-04-26.

Automatic conversion script
Id: cif_fix_values 1715 2011-07-08 13:25:40Z adriana 
;
_cod_original_sg_symbol_H-M P-1
_cod_database_code 4069850

loop_
_symmetry_equiv_pos_as_xyz
'x, y, z'
'-x, -y, -z'

loop_
_atom_site_label
_atom_site_type_symbol
_atom_site_fract_x
_atom_site_fract_y
_atom_site_fract_z
_atom_site_U_iso_or_equiv
_atom_site_adp_type
_atom_site_occupancy
_atom_site_symmetry_multiplicity
_atom_site_calc_flag
_atom_site_refinement_flags
Nd1 Nd 0.390795(19) 0.256876(16) 0.241107(13) 0.02181(6) Uani 1 1 d .
Si1 Si 0.65271(10) 0.02285(9) 0.31243(7) 0.0307(2) Uani 1 1 d .
Si2 Si 0.12796(10) 0.60683(8) 0.22344(8) 0.0304(2) Uani 1 1 d .
O1 O 0.2363(2) 0.1549(2) 0.15813(18) 0.0338(6) Uani 1 1 d .
C1 C 0.6140(4) 0.0873(3) 0.1926(3) 0.0349(8) Uani 1 1 d .
H1A H 0.5953 0.0285 0.1485 0.042 Uiso 1 1 calc R
H1B H 0.6895 0.1193 0.1649 0.042 Uiso 1 1 calc R
C2 C 0.4962(3) 0.1177(3) 0.3885(2) 0.0252(7) Uani 1 1 d .
C3 C 0.4783(4) 0.2404(3) 0.4215(2) 0.0284(7) Uani 1 1 d .
C4 C 0.3322(4) 0.2992(3) 0.4393(2) 0.0287(7) Uani 1 1 d .
C5 C 0.2559(4) 0.2140(3) 0.4185(2) 0.0284(7) Uani 1 1 d .
C6 C 0.3551(4) 0.1035(3) 0.3875(2) 0.0277(7) Uani 1 1 d .
C7 C 0.5958(4) 0.2982(3) 0.4408(3) 0.0398(9) Uani 1 1 d .
H7A H 0.5552 0.3815 0.4619 0.060 Uiso 1 1 calc R
H7B H 0.6545 0.2965 0.3828 0.060 Uiso 1 1 calc R
H7C H 0.6525 0.2532 0.4900 0.060 Uiso 1 1 calc R
C8 C 0.2673(4) 0.4210(3) 0.4891(3) 0.0406(9) Uani 1 1 d .
H8A H 0.2707 0.4107 0.5576 0.061 Uiso 1 1 calc R
H8B H 0.1703 0.4521 0.4728 0.061 Uiso 1 1 calc R
H8C H 0.3197 0.4777 0.4688 0.061 Uiso 1 1 calc R
C9 C 0.0986(4) 0.2345(4) 0.4429(3) 0.0401(9) Uani 1 1 d .
H9A H 0.0702 0.1648 0.4219 0.060 Uiso 1 1 calc R
H9B H 0.0460 0.3064 0.4110 0.060 Uiso 1 1 calc R
H9C H 0.0797 0.2451 0.5113 0.060 Uiso 1 1 calc R
C10 C 0.3188(4) -0.0137(3) 0.3634(3) 0.0360(9) Uani 1 1 d .
H10A H 0.2181 -0.0014 0.3729 0.054 Uiso 1 1 calc R
H10B H 0.3671 -0.0779 0.4046 0.054 Uiso 1 1 calc R
H10C H 0.3483 -0.0362 0.2974 0.054 Uiso 1 1 calc R
C11 C 0.6663(5) -0.1447(3) 0.3212(3) 0.0489(11) Uani 1 1 d .
H11A H 0.5952 -0.1633 0.2840 0.073 Uiso 1 1 calc R
H11B H 0.6518 -0.1652 0.3874 0.073 Uiso 1 1 calc R
H11C H 0.7589 -0.1913 0.2967 0.073 Uiso 1 1 calc R
C12 C 0.8244(4) 0.0425(4) 0.3538(3) 0.0502(11) Uani 1 1 d .
H12A H 0.9029 -0.0133 0.3187 0.075 Uiso 1 1 calc R
H12B H 0.8301 0.0257 0.4215 0.075 Uiso 1 1 calc R
H12C H 0.8280 0.1250 0.3425 0.075 Uiso 1 1 calc R
C13 C 0.2974(3) 0.4953(3) 0.1801(2) 0.0256(7) Uani 1 1 d .
C14 C 0.4394(4) 0.4841(3) 0.2077(2) 0.0270(7) Uani 1 1 d .
C15 C 0.5363(3) 0.4042(3) 0.1406(3) 0.0294(8) Uani 1 1 d .
C16 C 0.4580(4) 0.3665(3) 0.0712(2) 0.0291(8) Uani 1 1 d .
C17 C 0.3123(3) 0.4218(3) 0.0946(2) 0.0264(7) Uani 1 1 d .
C18 C 0.4842(4) 0.5559(3) 0.2848(3) 0.0393(9) Uani 1 1 d .
H18A H 0.5801 0.5156 0.2997 0.059 Uiso 1 1 calc R
H18B H 0.4223 0.5608 0.3416 0.059 Uiso 1 1 calc R
H18C H 0.4789 0.6369 0.2621 0.059 Uiso 1 1 calc R
C19 C 0.6963(4) 0.3745(4) 0.1410(3) 0.0497(11) Uani 1 1 d .
H19A H 0.7385 0.3237 0.0861 0.074 Uiso 1 1 calc R
H19B H 0.7275 0.3318 0.1990 0.074 Uiso 1 1 calc R
H19C H 0.7245 0.4490 0.1381 0.074 Uiso 1 1 calc R
C20 C 0.5206(4) 0.2904(3) -0.0162(3) 0.0410(9) Uani 1 1 d .
H20A H 0.5642 0.3369 -0.0599 0.061 Uiso 1 1 calc R
H20B H 0.4470 0.2671 -0.0474 0.061 Uiso 1 1 calc R
H20C H 0.5908 0.2182 0.0025 0.061 Uiso 1 1 calc R
C21 C 0.1925(4) 0.4086(3) 0.0356(3) 0.0374(9) Uani 1 1 d .
H21A H 0.1693 0.4747 -0.0092 0.056 Uiso 1 1 calc R
H21B H 0.1107 0.4106 0.0777 0.056 Uiso 1 1 calc R
H21C H 0.2216 0.3320 0.0009 0.056 Uiso 1 1 calc R
C22 C -0.0090(4) 0.5280(4) 0.2664(4) 0.0509(11) Uani 1 1 d .
H22A H -0.0204 0.4735 0.2169 0.076 Uiso 1 1 calc R
H22B H -0.0980 0.5881 0.2812 0.076 Uiso 1 1 calc R
H22C H 0.0214 0.4822 0.3232 0.076 Uiso 1 1 calc R
C23 C 0.1487(5) 0.7107(3) 0.3216(3) 0.0479(11) Uani 1 1 d .
H23A H 0.1840 0.6631 0.3767 0.072 Uiso 1 1 calc R
H23B H 0.0583 0.7673 0.3392 0.072 Uiso 1 1 calc R
H23C H 0.2146 0.7552 0.2995 0.072 Uiso 1 1 calc R
C24 C 0.0531(4) 0.7104(3) 0.1226(3) 0.0416(9) Uani 1 1 d .
H24A H 0.1219 0.7507 0.0981 0.062 Uiso 1 1 calc R
H24B H -0.0316 0.7705 0.1461 0.062 Uiso 1 1 calc R
H24C H 0.0307 0.6629 0.0719 0.062 Uiso 1 1 calc R
C25 C 0.2857(4) 0.0670(4) 0.0793(3) 0.0481(11) Uani 1 1 d .
H25A H 0.3640 -0.0001 0.0984 0.058 Uiso 1 1 calc R
H25B H 0.3178 0.1060 0.0236 0.058 Uiso 1 1 calc R
C26 C 0.1646(5) 0.0217(5) 0.0564(4) 0.0704(16) Uani 1 1 d .
H26A H 0.1336 0.0492 -0.0069 0.085 Uiso 1 1 calc R
H26B H 0.1920 -0.0672 0.0562 0.085 Uiso 1 1 calc R
C27 C 0.0532(5) 0.0677(5) 0.1272(4) 0.090(2) Uani 1 1 d .
H27A H 0.0410 0.0018 0.1685 0.108 Uiso 1 1 calc R
H27B H -0.0351 0.1024 0.0965 0.108 Uiso 1 1 calc R
C28 C 0.0884(4) 0.1619(4) 0.1846(3) 0.0435(10) Uani 1 1 d .
H28A H 0.0276 0.2423 0.1704 0.052 Uiso 1 1 calc R
H28B H 0.0761 0.1467 0.2528 0.052 Uiso 1 1 calc R

loop_
_atom_site_aniso_label
_atom_site_aniso_U_11
_atom_site_aniso_U_22
_atom_site_aniso_U_33
_atom_site_aniso_U_23
_atom_site_aniso_U_13
_atom_site_aniso_U_12
Nd1 0.02322(9) 0.02282(9) 0.02085(9) 0.00243(6) -0.00096(6) -0.00889(7)
Si1 0.0286(5) 0.0280(5) 0.0331(6) 0.0078(4) -0.0026(4) -0.0035(4)
Si2 0.0301(5) 0.0239(5) 0.0340(6) 0.0039(4) 0.0013(4) -0.0026(4)
O1 0.0322(13) 0.0380(14) 0.0361(15) -0.0077(12) -0.0006(11) -0.0181(11)
C1 0.033(2) 0.0351(19) 0.031(2) 0.0071(16) 0.0048(16) -0.0029(15)
C2 0.0312(18) 0.0249(16) 0.0211(17) 0.0062(13) -0.0053(13) -0.0096(14)
C3 0.038(2) 0.0308(18) 0.0200(17) 0.0033(14) -0.0068(14) -0.0141(15)
C4 0.040(2) 0.0245(17) 0.0221(17) 0.0023(14) 0.0013(14) -0.0094(15)
C5 0.0336(19) 0.0307(18) 0.0208(17) 0.0048(14) 0.0019(14) -0.0093(15)
C6 0.0340(19) 0.0276(17) 0.0235(18) 0.0046(14) 0.0003(14) -0.0125(15)
C7 0.048(2) 0.039(2) 0.039(2) 0.0056(18) -0.0153(18) -0.0202(18)
C8 0.058(3) 0.034(2) 0.028(2) -0.0031(16) 0.0024(18) -0.0106(18)
C9 0.038(2) 0.046(2) 0.036(2) 0.0033(18) 0.0065(17) -0.0138(18)
C10 0.040(2) 0.0326(19) 0.040(2) 0.0063(17) -0.0041(17) -0.0180(16)
C11 0.055(3) 0.030(2) 0.055(3) 0.0047(19) 0.007(2) -0.0032(18)
C12 0.033(2) 0.062(3) 0.053(3) 0.010(2) -0.005(2) -0.008(2)
C13 0.0287(18) 0.0226(16) 0.0251(18) 0.0041(13) -0.0014(14) -0.0063(13)
C14 0.0292(18) 0.0242(16) 0.0306(19) 0.0075(14) -0.0029(14) -0.0124(14)
C15 0.0248(17) 0.0285(18) 0.035(2) 0.0106(15) 0.0010(15) -0.0090(14)
C16 0.0338(19) 0.0248(17) 0.0262(19) 0.0073(14) 0.0060(15) -0.0057(14)
C17 0.0277(18) 0.0238(16) 0.0259(18) 0.0082(14) -0.0041(14) -0.0039(13)
C18 0.045(2) 0.037(2) 0.043(2) 0.0027(18) -0.0113(18) -0.0208(18)
C19 0.027(2) 0.053(3) 0.070(3) 0.015(2) 0.005(2) -0.0150(18)
C20 0.052(2) 0.037(2) 0.028(2) 0.0024(17) 0.0106(18) -0.0049(18)
C21 0.042(2) 0.037(2) 0.032(2) 0.0042(17) -0.0140(17) -0.0083(17)
C22 0.037(2) 0.041(2) 0.071(3) 0.009(2) 0.010(2) -0.0073(18)
C23 0.061(3) 0.032(2) 0.042(2) -0.0044(18) 0.001(2) 0.0011(19)
C24 0.038(2) 0.031(2) 0.050(3) 0.0044(18) -0.0064(19) 0.0007(16)
C25 0.042(2) 0.059(3) 0.046(3) -0.023(2) 0.0063(19) -0.021(2)
C26 0.058(3) 0.083(4) 0.078(4) -0.041(3) 0.007(3) -0.036(3)
C27 0.052(3) 0.121(5) 0.112(5) -0.074(4) 0.021(3) -0.052(3)
C28 0.033(2) 0.051(2) 0.049(3) -0.012(2) 0.0020(18) -0.0163(18)

loop_
_atom_type_symbol
_atom_type_description
_atom_type_scat_dispersion_real
_atom_type_scat_dispersion_imag
_atom_type_scat_source
C C 0.0033 0.0016 'International Tables Vol C Tables 4.2.6.8 and 6.1.1.4'
H H 0.0000 0.0000 'International Tables Vol C Tables 4.2.6.8 and 6.1.1.4'
O O 0.0106 0.0060 'International Tables Vol C Tables 4.2.6.8 and 6.1.1.4'
Si Si 0.0817 0.0704 'International Tables Vol C Tables 4.2.6.8 and 6.1.1.4'
Nd Nd -0.1943 3.0179 'International Tables Vol C Tables 4.2.6.8 and 6.1.1.4'

loop_
_geom_angle_atom_site_label_1
_geom_angle_atom_site_label_2
_geom_angle_atom_site_label_3
_geom_angle
O1 Nd1 C1 92.50(11)
O1 Nd1 C2 107.84(9)
C1 Nd1 C2 67.10(11)
O1 Nd1 C3 132.06(9)
C1 Nd1 C3 87.94(11)
C2 Nd1 C3 31.02(10)
O1 Nd1 C6 82.55(9)
C1 Nd1 C6 84.94(10)
C2 Nd1 C6 30.82(10)
C3 Nd1 C6 49.71(10)
O1 Nd1 C13 102.53(9)
C1 Nd1 C13 131.04(10)
C2 Nd1 C13 143.88(10)
C3 Nd1 C13 112.86(10)
C6 Nd1 C13 142.61(10)
O1 Nd1 C17 81.23(9)
C1 Nd1 C17 111.76(10)
C2 Nd1 C17 170.79(9)
C3 Nd1 C17 141.87(10)
C6 Nd1 C17 157.12(10)
C13 Nd1 C17 30.13(9)
O1 Nd1 C14 129.69(9)
C1 Nd1 C14 109.78(11)
C2 Nd1 C14 122.27(10)
C3 Nd1 C14 94.41(10)
C6 Nd1 C14 141.73(10)
C13 Nd1 C14 30.07(10)
C17 Nd1 C14 48.87(10)
O1 Nd1 C16 92.26(9)
C1 Nd1 C16 84.15(10)
C2 Nd1 C16 145.04(10)
C3 Nd1 C16 135.31(10)
C6 Nd1 C16 167.70(9)
C13 Nd1 C16 49.42(9)
C17 Nd1 C16 29.45(9)
C14 Nd1 C16 48.62(10)
O1 Nd1 C4 116.59(9)
C1 Nd1 C4 115.79(11)
C2 Nd1 C4 50.27(10)
C3 Nd1 C4 29.74(10)
C6 Nd1 C4 48.77(9)
C13 Nd1 C4 98.53(10)
C17 Nd1 C4 127.56(10)
C14 Nd1 C4 93.91(10)
C16 Nd1 C4 142.49(10)
O1 Nd1 C15 121.35(10)
C1 Nd1 C15 83.03(10)
C2 Nd1 C15 123.04(10)
C3 Nd1 C15 106.29(10)
C6 Nd1 C15 153.57(11)
C13 Nd1 C15 49.32(9)
C17 Nd1 C15 48.39(10)
C14 Nd1 C15 29.55(9)
C16 Nd1 C15 29.10(10)
C4 Nd1 C15 117.71(10)
O1 Nd1 C5 88.31(9)
C1 Nd1 C5 113.42(10)
C2 Nd1 C5 49.90(10)
C3 Nd1 C5 48.80(10)
C6 Nd1 C5 29.27(10)
C13 Nd1 C5 113.34(10)
C17 Nd1 C5 133.94(10)
C14 Nd1 C5 119.62(10)
C16 Nd1 C5 162.39(10)
C4 Nd1 C5 29.13(9)
C15 Nd1 C5 146.39(10)
C1 Si1 C11 114.4(2)
C1 Si1 C12 112.05(18)
C11 Si1 C12 106.3(2)
C1 Si1 C2 101.55(15)
C11 Si1 C2 111.51(16)
C12 Si1 C2 111.07(18)
C1 Si1 Nd1 48.94(11)
C11 Si1 Nd1 130.83(15)
C12 Si1 Nd1 122.83(14)
C2 Si1 Nd1 52.71(10)
C13 Si2 C23 113.74(18)
C13 Si2 C24 109.71(16)
C23 Si2 C24 105.31(18)
C13 Si2 C22 111.75(16)
C23 Si2 C22 108.4(2)
C24 Si2 C22 107.6(2)
C25 O1 C28 108.6(3)
C25 O1 Nd1 124.2(2)
C28 O1 Nd1 127.0(2)
Si1 C1 Nd1 98.14(14)
C3 C2 C6 105.5(3)
C3 C2 Si1 125.7(2)
C6 C2 Si1 123.9(2)
C3 C2 Nd1 75.44(19)
C6 C2 Nd1 77.67(19)
Si1 C2 Nd1 93.05(13)
C4 C3 C2 109.6(3)
C4 C3 C7 124.1(3)
C2 C3 C7 126.2(3)
C4 C3 Nd1 79.5(2)
C2 C3 Nd1 73.54(19)
C7 C3 Nd1 116.7(2)
C3 C4 C5 107.8(3)
C3 C4 C8 127.0(3)
C5 C4 C8 124.3(3)
C3 C4 Nd1 70.77(19)
C5 C4 Nd1 76.86(19)
C8 C4 Nd1 126.9(2)
C6 C5 C4 108.0(3)
C6 C5 C9 127.0(3)
C4 C5 C9 124.2(3)
C6 C5 Nd1 71.76(18)
C4 C5 Nd1 74.01(18)
C9 C5 Nd1 128.0(2)
C5 C6 C2 109.2(3)
C5 C6 C10 125.2(3)
C2 C6 C10 125.4(3)
C5 C6 Nd1 78.97(19)
C2 C6 Nd1 71.51(17)
C10 C6 Nd1 119.1(2)
C17 C13 C14 106.0(3)
C17 C13 Si2 123.5(3)
C14 C13 Si2 129.1(3)
C17 C13 Nd1 74.99(17)
C14 C13 Nd1 76.01(18)
Si2 C13 Nd1 124.94(14)
C15 C14 C13 108.3(3)
C15 C14 C18 123.8(3)
C13 C14 C18 127.4(3)
C15 C14 Nd1 75.92(17)
C13 C14 Nd1 73.92(17)
C18 C14 Nd1 122.7(2)
C16 C15 C14 108.5(3)
C16 C15 C19 126.6(3)
C14 C15 C19 124.8(3)
C16 C15 Nd1 75.18(18)
C14 C15 Nd1 74.54(17)
C19 C15 Nd1 120.2(2)
C15 C16 C17 108.0(3)
C15 C16 C20 125.1(3)
C17 C16 C20 126.7(4)
C15 C16 Nd1 75.72(18)
C17 C16 Nd1 73.85(18)
C20 C16 Nd1 120.6(2)
C16 C17 C13 109.3(3)
C16 C17 C21 124.7(3)
C13 C17 C21 125.9(3)
C16 C17 Nd1 76.70(19)
C13 C17 Nd1 74.88(18)
C21 C17 Nd1 117.0(2)
O1 C25 C26 106.8(3)
C27 C26 C25 108.1(4)
C26 C27 C28 108.9(4)
O1 C28 C27 106.3(3)

loop_
_geom_bond_atom_site_label_1
_geom_bond_atom_site_label_2
_geom_bond_distance
Nd1 O1 2.480(2)
Nd1 C1 2.544(3)
Nd1 C2 2.662(3)
Nd1 C3 2.686(3)
Nd1 C6 2.742(3)
Nd1 C13 2.756(3)
Nd1 C17 2.758(3)
Nd1 C14 2.783(3)
Nd1 C16 2.794(3)
Nd1 C4 2.797(3)
Nd1 C15 2.801(3)
Nd1 C5 2.833(3)
Si1 C1 1.834(4)
Si1 C11 1.875(4)
Si1 C12 1.881(4)
Si1 C2 1.882(3)
Si2 C13 1.860(3)
Si2 C23 1.864(4)
Si2 C24 1.875(4)
Si2 C22 1.877(4)
O1 C25 1.454(4)
O1 C28 1.455(4)
C2 C3 1.430(5)
C2 C6 1.438(4)
C3 C4 1.411(5)
C3 C7 1.512(5)
C4 C5 1.416(5)
C4 C8 1.508(5)
C5 C6 1.412(5)
C5 C9 1.513(5)
C6 C10 1.513(4)
C13 C17 1.433(5)
C13 C14 1.437(5)
C14 C15 1.424(5)
C14 C18 1.505(5)
C15 C16 1.405(5)
C15 C19 1.511(5)
C16 C17 1.412(5)
C16 C20 1.494(5)
C17 C21 1.511(5)
C25 C26 1.469(6)
C26 C27 1.413(6)
C27 C28 1.464(6)
